data_7035394
loop_
_publ_author_name
'Pal, Ajoy'
'Bag, Bamaprasad'

_publ_section_title
;
 Dual mode signaling responses of a rhodamine based probe and its
 immobilization onto a silica gel surface for specific mercury ion
 detection.
;
_journal_issue 34
_journal_name_full 'Dalton transactions (Cambridge, England : 2003)'
_journal_page_first 15304
_journal_page_last 15315
_journal_paper_doi 10.1039/c5dt01334h
_journal_volume 44
_journal_year 2015
_chemical_formula_moiety 'C36 H42 N6 O2'
_chemical_formula_sum 'C36 H42 N6 O2'
_chemical_formula_weight 590.76
_chemical_name_systematic
;
?
;
_space_group_IT_number 2
_symmetry_cell_setting triclinic
_symmetry_space_group_name_Hall '-P 1'
_symmetry_space_group_name_H-M 'P -1'
_atom_sites_solution_hydrogens geom
_atom_sites_solution_primary direct
_atom_sites_solution_secondary difmap
_audit_creation_method SHELXL-97
_audit_update_record
;
2011-11-25 deposited with the CCDC.
2015-06-10 downloaded from the CCDC.
;
_cell_angle_alpha 67.77(1)
_cell_angle_beta 89.19(1)
_cell_angle_gamma 86.47(2)
_cell_formula_units_Z 2
_cell_length_a 11.303(1)
_cell_length_b 11.742(1)
_cell_length_c 12.966(1)
_cell_measurement_temperature 296(2)
_cell_volume 1589.8(3)
_computing_cell_refinement 'Direct Methods (ShelXS)'
_computing_data_collection 'Direct Methods (ShelXS)'
_computing_data_reduction 'Direct Methods (ShelXS)'
_computing_structure_refinement 'SHELXL-97 (Sheldrick, 2008)'
_computing_structure_solution 'SHELXL-97 (Sheldrick, 2008)'
_diffrn_ambient_temperature 296(2)
_diffrn_measured_fraction_theta_full 0.986
_diffrn_measured_fraction_theta_max 0.986
_diffrn_radiation_monochromator graphite
_diffrn_radiation_source 'fine-focus sealed tube'
_diffrn_radiation_type MoK\a
_diffrn_radiation_wavelength 0.71073
_diffrn_reflns_av_R_equivalents 0.0294
_diffrn_reflns_av_sigmaI/netI 0.0298
_diffrn_reflns_limit_h_max 11
_diffrn_reflns_limit_h_min -13
_diffrn_reflns_limit_k_max 13
_diffrn_reflns_limit_k_min -13
_diffrn_reflns_limit_l_max 15
_diffrn_reflns_limit_l_min -15
_diffrn_reflns_number 17979
_diffrn_reflns_theta_full 24.79
_diffrn_reflns_theta_max 24.79
_diffrn_reflns_theta_min 1.81
_exptl_absorpt_coefficient_mu 0.078
_exptl_absorpt_correction_type multi-scan
_exptl_crystal_colour pale-yellow
_exptl_crystal_density_diffrn 1.234
_exptl_crystal_density_method 'not measured'
_exptl_crystal_description block
_exptl_crystal_F_000 632
_exptl_crystal_size_max 0.14
_exptl_crystal_size_mid 0.12
_exptl_crystal_size_min 0.09
_refine_diff_density_max 0.192
_refine_diff_density_min -0.096
_refine_diff_density_rms 0.073
_refine_ls_extinction_coef 0.012(3)
_refine_ls_extinction_expression Fc^*^=kFc[1+0.001xFc^2^\l^3^/sin(2\q)]^-1/4^
_refine_ls_extinction_method SHELXL
_refine_ls_goodness_of_fit_ref 1.021
_refine_ls_hydrogen_treatment constr
_refine_ls_matrix_type full
_refine_ls_number_parameters 402
_refine_ls_number_reflns 5401
_refine_ls_number_restraints 2
_refine_ls_restrained_S_all 1.021
_refine_ls_R_factor_all 0.0910
_refine_ls_R_factor_gt 0.0633
_refine_ls_shift/su_max 0.000
_refine_ls_shift/su_mean 0.000
_refine_ls_structure_factor_coef Fsqd
_refine_ls_weighting_details 'calc w=1/[\s^2^(Fo^2^)+(0.1175P)^2^+0.6836P] where P=(Fo^2^+2Fc^2^)/3'
_refine_ls_weighting_scheme calc
_refine_ls_wR_factor_gt 0.1828
_refine_ls_wR_factor_ref 0.2125
_reflns_number_gt 3753
_reflns_number_total 5401
_reflns_threshold_expression >2sigma(I)
_cod_data_source_file c5dt01334h2.cif
_cod_data_source_block Bag-10
_cod_depositor_comments
;
The following automatic conversions were performed:

'_symmetry_cell_setting' value 'Triclinic' changed to 'triclinic'
according to
/usr/data/users/saulius/crontab/automatic-downloads/rss-feeds/RSC/lib/dictionaries/cif_core.dic
dictionary named 'cif_core.dic' version 2.4.2 from 2011-04-26.

Automatic conversion script
Id: cif_fix_values 3271 2015-04-21 07:52:19Z andrius 

 Adding full bibliography for 7035394.cif.
;
_cod_original_cell_volume 1589.97(3)
_cod_original_sg_symbol_H-M P-1
_cod_database_code 7035394

loop_
_symmetry_equiv_pos_as_xyz
'x, y, z'
'-x, -y, -z'

loop_
_atom_site_label
_atom_site_type_symbol
_atom_site_fract_x
_atom_site_fract_y
_atom_site_fract_z
_atom_site_U_iso_or_equiv
_atom_site_adp_type
_atom_site_occupancy
_atom_site_symmetry_multiplicity
_atom_site_calc_flag
_atom_site_refinement_flags
O1 O 0.08329(17) 0.50655(16) 0.61547(14) 0.0575(5) Uani 1 1 d .
O2 O 0.0471(2) -0.06290(19) 0.88163(18) 0.0781(7) Uani 1 1 d .
N1 N -0.1702(3) 0.5847(3) 0.8803(3) 0.0973(11) Uani 1 1 d D
N2 N 0.3533(2) 0.4868(3) 0.33826(19) 0.0653(7) Uani 1 1 d .
N3 N 0.06681(19) 0.13888(19) 0.76658(17) 0.0491(5) Uani 1 1 d .
N4 N -0.1239(3) 0.1199(4) 0.5441(3) 0.0979(11) Uani 1 1 d .
H4N H -0.1847 0.0923 0.5844 0.118 Uiso 1 1 calc R
N5 N -0.3537(3) 0.0529(4) 0.5368(2) 0.1177(15) Uani 1 1 d .
H5A H -0.4193 0.0220 0.5651 0.141 Uiso 1 1 calc R
H5B H -0.2986 0.0585 0.5793 0.141 Uiso 1 1 calc R
N6 N -0.4283(3) 0.0803(3) 0.3656(2) 0.0866(9) Uani 1 1 d .
C1 C -0.0065(2) 0.3021(2) 0.8920(2) 0.0503(6) Uani 1 1 d .
H1 H 0.0040 0.2207 0.9416 0.060 Uiso 1 1 calc R
C2 C -0.0792(2) 0.3809(3) 0.9220(2) 0.0553(7) Uani 1 1 d .
H2 H -0.1170 0.3524 0.9905 0.066 Uiso 1 1 calc R
C3 C -0.0979(3) 0.5053(3) 0.8502(2) 0.0601(7) Uani 1 1 d .
C4 C -0.0418(2) 0.5413(2) 0.7469(2) 0.0570(7) Uani 1 1 d .
H4 H -0.0545 0.6217 0.6958 0.068 Uiso 1 1 calc R
C5 C 0.2752(2) 0.2483(3) 0.6068(2) 0.0544(7) Uani 1 1 d .
H5 H 0.2960 0.1658 0.6483 0.065 Uiso 1 1 calc R
C6 C 0.3296(3) 0.3041(3) 0.5064(2) 0.0586(7) Uani 1 1 d .
H6 H 0.3860 0.2592 0.4819 0.070 Uiso 1 1 calc R
C7 C 0.3008(2) 0.4286(3) 0.4402(2) 0.0517(7) Uani 1 1 d .
C8 C 0.2151(2) 0.4908(3) 0.4816(2) 0.0515(7) Uani 1 1 d .
H8 H 0.1928 0.5729 0.4397 0.062 Uiso 1 1 calc R
C9 C 0.1344(2) 0.2465(2) 0.76179(19) 0.0434(6) Uani 1 1 d .
C10 C 0.0533(2) 0.3373(2) 0.79080(19) 0.0434(6) Uani 1 1 d .
C11 C 0.0325(2) 0.4586(2) 0.7196(2) 0.0468(6) Uani 1 1 d .
C12 C 0.1905(2) 0.3092(2) 0.6493(2) 0.0435(6) Uani 1 1 d .
C13 C 0.1628(2) 0.4322(2) 0.5840(2) 0.0458(6) Uani 1 1 d .
C14 C 0.2249(2) 0.1817(2) 0.8545(2) 0.0470(6) Uani 1 1 d .
C15 C 0.3196(2) 0.2294(3) 0.8868(2) 0.0570(7) Uani 1 1 d .
H15 H 0.3387 0.3104 0.8480 0.068 Uiso 1 1 calc R
C16 C 0.3853(3) 0.1528(3) 0.9791(3) 0.0724(9) Uani 1 1 d .
H16 H 0.4502 0.1828 1.0019 0.087 Uiso 1 1 calc R
C17 C 0.3567(3) 0.0331(4) 1.0377(3) 0.0796(10) Uani 1 1 d .
H17 H 0.4010 -0.0155 1.1006 0.095 Uiso 1 1 calc R
C18 C 0.2639(3) -0.0152(3) 1.0046(3) 0.0716(9) Uani 1 1 d .
H18 H 0.2451 -0.0963 1.0436 0.086 Uiso 1 1 calc R
C19 C 0.1986(3) 0.0605(2) 0.9111(2) 0.0547(7) Uani 1 1 d .
C20 C 0.0965(3) 0.0338(2) 0.8556(2) 0.0553(7) Uani 1 1 d .
C21 C -0.2133(3) 0.5549(3) 0.9932(3) 0.0814(10) Uani 1 1 d .
H21A H -0.2144 0.6280 1.0111 0.098 Uiso 1 1 calc R
H21B H -0.1590 0.4930 1.0448 0.098 Uiso 1 1 calc R
C22 C -0.3341(4) 0.5080(4) 1.0080(4) 0.1027(13) Uani 1 1 d .
H22A H -0.3889 0.5706 0.9598 0.154 Uiso 1 1 calc R
H22B H -0.3577 0.4873 1.0840 0.154 Uiso 1 1 calc R
H22C H -0.3336 0.4361 0.9897 0.154 Uiso 1 1 calc R
C23 C -0.2211(4) 0.7197(7) 0.7826(5) 0.143(2) Uani 1 1 d D
H23A H -0.2160 0.7212 0.7074 0.171 Uiso 1 1 calc R
H23B H -0.3003 0.7462 0.7972 0.171 Uiso 1 1 calc R
C24 C -0.1401(5) 0.7763(8) 0.8065(6) 0.184(4) Uani 1 1 d D
H24A H -0.1335 0.7503 0.8860 0.276 Uiso 1 1 calc R
H24B H -0.1596 0.8635 0.7743 0.276 Uiso 1 1 calc R
H24C H -0.0660 0.7580 0.7773 0.276 Uiso 1 1 calc R
C25 C 0.3190(3) 0.6153(3) 0.2699(2) 0.0713(9) Uani 1 1 d .
H25A H 0.2336 0.6275 0.2732 0.086 Uiso 1 1 calc R
H25B H 0.3390 0.6300 0.1931 0.086 Uiso 1 1 calc R
C26 C 0.3752(4) 0.7101(4) 0.3024(3) 0.0940(12) Uani 1 1 d .
H26A H 0.3553 0.6975 0.3780 0.141 Uiso 1 1 calc R
H26B H 0.3463 0.7911 0.2539 0.141 Uiso 1 1 calc R
H26C H 0.4597 0.7020 0.2959 0.141 Uiso 1 1 calc R
C27 C 0.4564(3) 0.4292(4) 0.3038(3) 0.0741(9) Uani 1 1 d .
H27A H 0.4641 0.4686 0.2236 0.089 Uiso 1 1 calc R
H27B H 0.4426 0.3432 0.3210 0.089 Uiso 1 1 calc R
C28 C 0.5708(3) 0.4362(4) 0.3576(3) 0.0940(12) Uani 1 1 d .
H28A H 0.5840 0.5208 0.3433 0.141 Uiso 1 1 calc R
H28B H 0.6348 0.4012 0.3275 0.141 Uiso 1 1 calc R
H28C H 0.5668 0.3910 0.4366 0.141 Uiso 1 1 calc R
C29 C -0.0379(2) 0.1524(3) 0.6998(2) 0.0587(7) Uani 1 1 d .
H29A H -0.0728 0.2357 0.6789 0.070 Uiso 1 1 calc R
H29B H -0.0953 0.0964 0.7444 0.070 Uiso 1 1 calc R
C30 C -0.0143(3) 0.1272(5) 0.5967(3) 0.0937(12) Uani 1 1 d .
H30A H 0.0305 0.1923 0.5451 0.112 Uiso 1 1 calc R
H30B H 0.0329 0.0501 0.6155 0.112 Uiso 1 1 calc R
C31 C -0.1312(3) 0.1527(4) 0.4427(3) 0.0824(10) Uani 1 1 d .
H31A H -0.0646 0.1098 0.4220 0.099 Uiso 1 1 calc R
H31B H -0.1144 0.2392 0.4131 0.099 Uiso 1 1 calc R
C32 C -0.2321(3) 0.1437(3) 0.3769(3) 0.0641(8) Uani 1 1 d .
C33 C -0.3376(3) 0.0924(3) 0.4264(3) 0.0712(9) Uani 1 1 d .
C34 C -0.4147(3) 0.1191(4) 0.2561(3) 0.0863(11) Uani 1 1 d .
H34 H -0.4769 0.1103 0.2141 0.104 Uiso 1 1 calc R
C35 C -0.3168(3) 0.1708(4) 0.2010(3) 0.0868(11) Uani 1 1 d .
H35 H -0.3123 0.1977 0.1238 0.104 Uiso 1 1 calc R
C36 C -0.2245(3) 0.1816(4) 0.2638(3) 0.0805(10) Uani 1 1 d .
H36 H -0.1555 0.2155 0.2286 0.097 Uiso 1 1 calc R

loop_
_atom_site_aniso_label
_atom_site_aniso_U_11
_atom_site_aniso_U_22
_atom_site_aniso_U_33
_atom_site_aniso_U_23
_atom_site_aniso_U_13
_atom_site_aniso_U_12
O1 0.0650(12) 0.0474(10) 0.0471(10) -0.0052(8) 0.0177(9) 0.0054(9)
O2 0.1013(17) 0.0530(12) 0.0713(14) -0.0107(10) 0.0102(12) -0.0269(12)
N1 0.132(3) 0.0614(17) 0.081(2) -0.0127(15) 0.0506(19) 0.0214(17)
N2 0.0577(14) 0.0857(18) 0.0457(13) -0.0177(13) 0.0140(11) -0.0051(13)
N3 0.0526(13) 0.0445(12) 0.0464(12) -0.0118(10) -0.0024(10) -0.0095(10)
N4 0.0675(18) 0.169(3) 0.071(2) -0.056(2) 0.0039(15) -0.040(2)
N5 0.095(2) 0.193(4) 0.0616(19) -0.034(2) 0.0052(16) -0.081(3)
N6 0.0758(19) 0.118(2) 0.0661(18) -0.0306(17) -0.0066(14) -0.0336(17)
C1 0.0516(15) 0.0478(15) 0.0426(14) -0.0068(11) 0.0026(11) -0.0043(12)
C2 0.0550(16) 0.0631(18) 0.0436(14) -0.0156(13) 0.0110(12) -0.0051(13)
C3 0.0631(18) 0.0576(17) 0.0583(17) -0.0210(14) 0.0170(14) -0.0037(14)
C4 0.0632(17) 0.0438(15) 0.0558(17) -0.0107(12) 0.0137(13) -0.0002(13)
C5 0.0536(16) 0.0535(16) 0.0546(16) -0.0190(13) 0.0036(13) -0.0009(12)
C6 0.0519(16) 0.0693(19) 0.0576(17) -0.0284(15) 0.0077(13) 0.0009(13)
C7 0.0431(14) 0.0708(18) 0.0414(14) -0.0207(13) 0.0043(11) -0.0088(13)
C8 0.0499(15) 0.0545(16) 0.0418(14) -0.0090(12) 0.0030(12) -0.0034(12)
C9 0.0442(14) 0.0424(13) 0.0409(13) -0.0118(11) 0.0001(11) -0.0068(11)
C10 0.0407(13) 0.0458(14) 0.0394(13) -0.0111(11) 0.0014(10) -0.0046(11)
C11 0.0473(14) 0.0479(14) 0.0397(13) -0.0099(11) 0.0078(11) -0.0075(11)
C12 0.0409(13) 0.0456(14) 0.0424(13) -0.0144(11) 0.0011(11) -0.0065(11)
C13 0.0408(13) 0.0535(15) 0.0419(13) -0.0165(12) 0.0026(11) -0.0041(11)
C14 0.0478(14) 0.0487(15) 0.0419(14) -0.0149(11) 0.0003(11) 0.0030(11)
C15 0.0504(16) 0.0662(18) 0.0545(16) -0.0233(14) -0.0024(13) -0.0007(13)
C16 0.0610(19) 0.093(3) 0.066(2) -0.0337(19) -0.0155(16) 0.0075(17)
C17 0.082(2) 0.089(3) 0.0560(19) -0.0169(18) -0.0214(17) 0.022(2)
C18 0.088(2) 0.0595(18) 0.0539(18) -0.0087(15) -0.0079(16) 0.0113(17)
C19 0.0640(17) 0.0499(15) 0.0431(14) -0.0107(12) 0.0002(13) 0.0037(13)
C20 0.0652(17) 0.0454(15) 0.0499(15) -0.0114(12) 0.0099(13) -0.0099(13)
C21 0.085(2) 0.085(2) 0.086(2) -0.046(2) 0.0304(19) -0.0087(19)
C22 0.092(3) 0.122(3) 0.101(3) -0.048(3) 0.020(2) -0.020(2)
C23 0.069(3) 0.260(7) 0.167(5) -0.158(6) 0.015(3) -0.017(4)
C24 0.093(4) 0.348(11) 0.212(7) -0.213(8) 0.035(4) -0.060(5)
C25 0.0665(19) 0.093(2) 0.0429(16) -0.0121(16) 0.0089(14) -0.0100(17)
C26 0.090(3) 0.092(3) 0.083(3) -0.013(2) 0.013(2) -0.022(2)
C27 0.0605(19) 0.109(3) 0.0531(17) -0.0319(18) 0.0128(15) -0.0048(17)
C28 0.060(2) 0.118(3) 0.091(3) -0.025(2) -0.0003(19) -0.007(2)
C29 0.0511(16) 0.0621(17) 0.0636(18) -0.0234(14) 0.0003(13) -0.0107(13)
C30 0.063(2) 0.159(4) 0.076(2) -0.060(3) -0.0016(17) -0.026(2)
C31 0.069(2) 0.108(3) 0.073(2) -0.035(2) 0.0031(17) -0.0224(19)
C32 0.0594(18) 0.075(2) 0.0595(18) -0.0258(15) -0.0017(14) -0.0095(15)
C33 0.068(2) 0.085(2) 0.0606(19) -0.0257(17) -0.0057(15) -0.0217(17)
C34 0.083(2) 0.113(3) 0.069(2) -0.038(2) -0.0140(19) -0.015(2)
C35 0.086(3) 0.116(3) 0.058(2) -0.033(2) -0.0049(19) -0.004(2)
C36 0.068(2) 0.107(3) 0.066(2) -0.0307(19) 0.0034(17) -0.0110(19)

loop_
_atom_type_symbol
_atom_type_description
_atom_type_scat_dispersion_real
_atom_type_scat_dispersion_imag
_atom_type_scat_source
C C 0.0033 0.0016 'International Tables Vol C Tables 4.2.6.8 and 6.1.1.4'
H H 0.0000 0.0000 'International Tables Vol C Tables 4.2.6.8 and 6.1.1.4'
N N 0.0061 0.0033 'International Tables Vol C Tables 4.2.6.8 and 6.1.1.4'
O O 0.0106 0.0060 'International Tables Vol C Tables 4.2.6.8 and 6.1.1.4'

loop_
_geom_angle_atom_site_label_1
_geom_angle_atom_site_label_2
_geom_angle_atom_site_label_3
_geom_angle
C13 O1 C11 118.65(19)
C3 N1 C21 122.9(3)
C3 N1 C23 119.7(3)
C21 N1 C23 117.3(3)
C7 N2 C27 121.1(3)
C7 N2 C25 120.5(2)
C27 N2 C25 117.7(2)
C20 N3 C29 122.4(2)
C20 N3 C9 113.5(2)
C29 N3 C9 122.5(2)
C31 N4 C30 120.7(3)
C31 N4 H4N 119.7
C30 N4 H4N 119.7
C33 N5 H5A 120.0
C33 N5 H5B 120.0
H5A N5 H5B 120.0
C34 N6 C33 117.5(3)
C2 C1 C10 123.4(2)
C2 C1 H1 118.3
C10 C1 H1 118.3
C1 C2 C3 120.6(2)
C1 C2 H2 119.7
C3 C2 H2 119.7
N1 C3 C4 122.5(3)
N1 C3 C2 120.7(3)
C4 C3 C2 116.8(3)
C11 C4 C3 120.9(2)
C11 C4 H4 119.5
C3 C4 H4 119.5
C6 C5 C12 123.1(3)
C6 C5 H5 118.4
C12 C5 H5 118.4
C5 C6 C7 120.6(3)
C5 C6 H6 119.7
C7 C6 H6 119.7
N2 C7 C8 121.3(3)
N2 C7 C6 121.8(3)
C8 C7 C6 116.9(2)
C13 C8 C7 121.1(2)
C13 C8 H8 119.5
C7 C8 H8 119.5
N3 C9 C10 109.65(19)
N3 C9 C12 112.27(19)
C10 C9 C12 110.61(19)
N3 C9 C14 99.93(19)
C10 C9 C14 110.85(19)
C12 C9 C14 113.1(2)
C11 C10 C1 115.7(2)
C11 C10 C9 122.8(2)
C1 C10 C9 121.5(2)
C10 C11 O1 122.6(2)
C10 C11 C4 122.5(2)
O1 C11 C4 114.9(2)
C13 C12 C5 116.0(2)
C13 C12 C9 121.9(2)
C5 C12 C9 122.1(2)
O1 C13 C8 114.4(2)
O1 C13 C12 123.3(2)
C8 C13 C12 122.2(2)
C15 C14 C19 120.7(2)
C15 C14 C9 128.8(2)
C19 C14 C9 110.4(2)
C14 C15 C16 117.8(3)
C14 C15 H15 121.1
C16 C15 H15 121.1
C17 C16 C15 121.4(3)
C17 C16 H16 119.3
C15 C16 H16 119.3
C18 C17 C16 120.9(3)
C18 C17 H17 119.6
C16 C17 H17 119.6
C17 C18 C19 118.1(3)
C17 C18 H18 121.0
C19 C18 H18 121.0
C14 C19 C18 121.0(3)
C14 C19 C20 108.8(2)
C18 C19 C20 130.2(3)
O2 C20 N3 125.3(3)
O2 C20 C19 128.1(3)
N3 C20 C19 106.6(2)
N1 C21 C22 112.4(3)
N1 C21 H21A 109.1
C22 C21 H21A 109.1
N1 C21 H21B 109.1
C22 C21 H21B 109.1
H21A C21 H21B 107.8
C21 C22 H22A 109.5
C21 C22 H22B 109.5
H22A C22 H22B 109.5
C21 C22 H22C 109.5
H22A C22 H22C 109.5
H22B C22 H22C 109.5
C24 C23 N1 91.3(5)
C24 C23 H23A 113.4
N1 C23 H23A 113.4
C24 C23 H23B 113.4
N1 C23 H23B 113.4
H23A C23 H23B 110.7
C23 C24 H24A 109.5
C23 C24 H24B 109.5
H24A C24 H24B 109.5
C23 C24 H24C 109.5
H24A C24 H24C 109.5
H24B C24 H24C 109.5
N2 C25 C26 115.5(3)
N2 C25 H25A 108.4
C26 C25 H25A 108.4
N2 C25 H25B 108.4
C26 C25 H25B 108.4
H25A C25 H25B 107.5
C25 C26 H26A 109.5
C25 C26 H26B 109.5
H26A C26 H26B 109.5
C25 C26 H26C 109.5
H26A C26 H26C 109.5
H26B C26 H26C 109.5
N2 C27 C28 114.3(3)
N2 C27 H27A 108.7
C28 C27 H27A 108.7
N2 C27 H27B 108.7
C28 C27 H27B 108.7
H27A C27 H27B 107.6
C27 C28 H28A 109.5
C27 C28 H28B 109.5
H28A C28 H28B 109.5
C27 C28 H28C 109.5
H28A C28 H28C 109.5
H28B C28 H28C 109.5
N3 C29 C30 113.4(3)
N3 C29 H29A 108.9
C30 C29 H29A 108.9
N3 C29 H29B 108.9
C30 C29 H29B 108.9
H29A C29 H29B 107.7
N4 C30 C29 110.9(3)
N4 C30 H30A 109.5
C29 C30 H30A 109.5
N4 C30 H30B 109.5
C29 C30 H30B 109.5
H30A C30 H30B 108.1
N4 C31 C32 127.7(3)
N4 C31 H31A 105.4
C32 C31 H31A 105.4
N4 C31 H31B 105.4
C32 C31 H31B 105.4
H31A C31 H31B 106.0
C36 C32 C33 117.3(3)
C36 C32 C31 120.3(3)
C33 C32 C31 122.3(3)
N5 C33 N6 116.3(3)
N5 C33 C32 121.8(3)
N6 C33 C32 121.9(3)
N6 C34 C35 124.8(3)
N6 C34 H34 117.6
C35 C34 H34 117.6
C34 C35 C36 117.2(3)
C34 C35 H35 121.4
C36 C35 H35 121.4
C32 C36 C35 121.2(3)
C32 C36 H36 119.4
C35 C36 H36 119.4

loop_
_geom_bond_atom_site_label_1
_geom_bond_atom_site_label_2
_geom_bond_distance
O1 C13 1.378(3)
O1 C11 1.383(3)
O2 C20 1.224(3)
N1 C3 1.364(4)
N1 C21 1.454(4)
N1 C23 1.684(7)
N2 C7 1.383(3)
N2 C27 1.460(4)
N2 C25 1.463(4)
N3 C20 1.360(3)
N3 C29 1.442(3)
N3 C9 1.498(3)
N4 C31 1.225(4)
N4 C30 1.445(4)
N4 H4N 0.8600
N5 C33 1.342(4)
N5 H5A 0.8600
N5 H5B 0.8600
N6 C34 1.326(4)
N6 C33 1.348(4)
C1 C2 1.361(4)
C1 C10 1.396(3)
C1 H1 0.9300
C2 C3 1.408(4)
C2 H2 0.9300
C3 C4 1.398(4)
C4 C11 1.388(4)
C4 H4 0.9300
C5 C6 1.372(4)
C5 C12 1.390(4)
C5 H5 0.9300
C6 C7 1.407(4)
C6 H6 0.9300
C7 C8 1.398(4)
C8 C13 1.387(3)
C8 H8 0.9300
C9 C10 1.513(3)
C9 C12 1.513(3)
C9 C14 1.523(3)
C10 C11 1.380(3)
C12 C13 1.388(4)
C14 C15 1.378(4)
C14 C19 1.381(4)
C15 C16 1.386(4)
C15 H15 0.9300
C16 C17 1.377(5)
C16 H16 0.9300
C17 C18 1.370(5)
C17 H17 0.9300
C18 C19 1.390(4)
C18 H18 0.9300
C19 C20 1.479(4)
C21 C22 1.486(5)
C21 H21A 0.9700
C21 H21B 0.9700
C22 H22A 0.9600
C22 H22B 0.9600
C22 H22C 0.9600
C23 C24 1.271(6)
C23 H23A 0.9700
C23 H23B 0.9700
C24 H24A 0.9600
C24 H24B 0.9600
C24 H24C 0.9600
C25 C26 1.506(5)
C25 H25A 0.9700
C25 H25B 0.9700
C26 H26A 0.9600
C26 H26B 0.9600
C26 H26C 0.9600
C27 C28 1.500(4)
C27 H27A 0.9700
C27 H27B 0.9700
C28 H28A 0.9600
C28 H28B 0.9600
C28 H28C 0.9600
C29 C30 1.492(4)
C29 H29A 0.9700
C29 H29B 0.9700
C30 H30A 0.9700
C30 H30B 0.9700
C31 C32 1.467(4)
C31 H31A 0.9700
C31 H31B 0.9700
C32 C36 1.365(4)
C32 C33 1.404(4)
C34 C35 1.355(5)
C34 H34 0.9300
C35 C36 1.374(5)
C35 H35 0.9300
C36 H36 0.9300

loop_
_geom_torsion_atom_site_label_1
_geom_torsion_atom_site_label_2
_geom_torsion_atom_site_label_3
_geom_torsion_atom_site_label_4
_geom_torsion
C10 C1 C2 C3 -0.2(4)
C21 N1 C3 C4 -169.6(3)
C23 N1 C3 C4 15.0(5)
C21 N1 C3 C2 12.2(5)
C23 N1 C3 C2 -163.2(3)
C1 C2 C3 N1 -179.6(3)
C1 C2 C3 C4 2.2(4)
N1 C3 C4 C11 179.0(3)
C2 C3 C4 C11 -2.7(4)
C12 C5 C6 C7 -0.3(4)
C27 N2 C7 C8 169.4(3)
C25 N2 C7 C8 -0.9(4)
C27 N2 C7 C6 -11.5(4)
C25 N2 C7 C6 178.2(3)
C5 C6 C7 N2 -179.3(2)
C5 C6 C7 C8 -0.2(4)
N2 C7 C8 C13 -179.9(2)
C6 C7 C8 C13 1.0(4)
C20 N3 C9 C10 -107.8(2)
C29 N3 C9 C10 58.2(3)
C20 N3 C9 C12 128.8(2)
C29 N3 C9 C12 -65.2(3)
C20 N3 C9 C14 8.7(3)
C29 N3 C9 C14 174.7(2)
C2 C1 C10 C11 -1.3(4)
C2 C1 C10 C9 179.3(2)
N3 C9 C10 C11 -121.9(2)
C12 C9 C10 C11 2.4(3)
C14 C9 C10 C11 128.7(2)
N3 C9 C10 C1 57.4(3)
C12 C9 C10 C1 -178.3(2)
C14 C9 C10 C1 -52.0(3)
C1 C10 C11 O1 -178.7(2)
C9 C10 C11 O1 0.7(4)
C1 C10 C11 C4 0.8(4)
C9 C10 C11 C4 -179.9(2)
C13 O1 C11 C10 -3.6(4)
C13 O1 C11 C4 176.9(2)
C3 C4 C11 C10 1.3(4)
C3 C4 C11 O1 -179.2(2)
C6 C5 C12 C13 0.0(4)
C6 C5 C12 C9 -178.2(2)
N3 C9 C12 C13 120.0(2)
C10 C9 C12 C13 -2.8(3)
C14 C9 C12 C13 -127.8(2)
N3 C9 C12 C5 -61.8(3)
C10 C9 C12 C5 175.3(2)
C14 C9 C12 C5 50.3(3)
C11 O1 C13 C8 -175.7(2)
C11 O1 C13 C12 3.2(4)
C7 C8 C13 O1 177.7(2)
C7 C8 C13 C12 -1.3(4)
C5 C12 C13 O1 -178.1(2)
C9 C12 C13 O1 0.2(4)
C5 C12 C13 C8 0.8(4)
C9 C12 C13 C8 179.0(2)
N3 C9 C14 C15 174.7(2)
C10 C9 C14 C15 -69.7(3)
C12 C9 C14 C15 55.2(3)
N3 C9 C14 C19 -7.6(3)
C10 C9 C14 C19 108.0(2)
C12 C9 C14 C19 -127.1(2)
C19 C14 C15 C16 -1.5(4)
C9 C14 C15 C16 176.0(3)
C14 C15 C16 C17 -0.7(5)
C15 C16 C17 C18 1.9(5)
C16 C17 C18 C19 -0.8(5)
C15 C14 C19 C18 2.6(4)
C9 C14 C19 C18 -175.4(3)
C15 C14 C19 C20 -177.7(2)
C9 C14 C19 C20 4.4(3)
C17 C18 C19 C14 -1.4(5)
C17 C18 C19 C20 178.9(3)
C29 N3 C20 O2 8.0(4)
C9 N3 C20 O2 174.0(3)
C29 N3 C20 C19 -172.6(2)
C9 N3 C20 C19 -6.6(3)
C14 C19 C20 O2 -179.4(3)
C18 C19 C20 O2 0.3(5)
C14 C19 C20 N3 1.2(3)
C18 C19 C20 N3 -179.1(3)
C3 N1 C21 C22 -96.7(5)
C23 N1 C21 C22 78.8(4)
C3 N1 C23 C24 -97.7(4)
C21 N1 C23 C24 86.6(4)
C7 N2 C25 C26 80.6(4)
C27 N2 C25 C26 -90.0(3)
C7 N2 C27 C28 -77.1(4)
C25 N2 C27 C28 93.5(4)
C20 N3 C29 C30 -96.9(3)
C9 N3 C29 C30 98.3(3)
C31 N4 C30 C29 148.1(4)
N3 C29 C30 N4 169.5(3)
C30 N4 C31 C32 175.4(4)
N4 C31 C32 C36 -178.1(4)
N4 C31 C32 C33 -0.5(7)
C34 N6 C33 N5 179.7(4)
C34 N6 C33 C32 -0.1(6)
C36 C32 C33 N5 -179.7(4)
C31 C32 C33 N5 2.7(6)
C36 C32 C33 N6 0.1(5)
C31 C32 C33 N6 -177.5(3)
C33 N6 C34 C35 -0.5(6)
N6 C34 C35 C36 1.0(6)
C33 C32 C36 C35 0.4(6)
C31 C32 C36 C35 178.1(4)
C34 C35 C36 C32 -1.0(6)
